data_4507282
loop_
_publ_author_name
'Sakai, Takahiro'
'Katagiri, Kosuke'
'Uemura, Yuki'
'Masu, Hyuma'
'Tominaga, Masahide'
'Azumaya, Isao'

_publ_section_title
;
 Pseudopolymorphism and Polymorphic Transition Behavior
 ofN-(4&#x2032;-Methoxyphenyl)-2-naphthalenesulfonamide
;
_journal_issue 1
_journal_name_full 'Crystal Growth &amp; Design'
_journal_page_first 308
_journal_paper_doi 10.1021/cg301457v
_journal_volume 13
_journal_year 2013
_chemical_formula_sum 'C25 H25 N O3 S'
_chemical_formula_weight 419.52
_chemical_name_systematic
; 
 ? 
;
_space_group_IT_number 14
_symmetry_cell_setting monoclinic
_symmetry_space_group_name_Hall '-P 2ybc'
_symmetry_space_group_name_H-M 'P 1 21/c 1'
_atom_sites_solution_hydrogens geom
_atom_sites_solution_primary direct
_atom_sites_solution_secondary difmap
_audit_creation_method SHELXL-97
_cell_angle_alpha 90.00
_cell_angle_beta 96.594(4)
_cell_angle_gamma 90.00
_cell_formula_units_Z 4
_cell_length_a 10.917(3)
_cell_length_b 6.1745(18)
_cell_length_c 32.434(9)
_cell_measurement_reflns_used 3303
_cell_measurement_temperature 120
_cell_measurement_theta_max 26.10
_cell_measurement_theta_min 2.38
_cell_volume 2171.8(11)
_computing_cell_refinement 'Smart (Bruker AXS)'
_computing_data_collection 'Smart (Bruker AXS)'
_computing_data_reduction 'SAINT (Bruker AXS, 2004)'
_computing_molecular_graphics 'XSHEL (Bruker AXS,2002)'
_computing_publication_material 'XCIF (Bruker AXS, 2001)'
_computing_structure_refinement 'SHELXL-97 (Sheldrick, 1997)'
_computing_structure_solution 'SHELXS-97 (Sheldrick, 1997)'
_diffrn_ambient_temperature 120
_diffrn_detector_area_resol_mean 8.333
_diffrn_measured_fraction_theta_full 0.991
_diffrn_measured_fraction_theta_max 0.991
_diffrn_measurement_device_type 'Bruker Smart1000 CCD area detector'
_diffrn_measurement_method 'omega scans'
_diffrn_radiation_monochromator graphite
_diffrn_radiation_source 'fine-focus sealed tube'
_diffrn_radiation_type MoK\a
_diffrn_radiation_wavelength 0.71073
_diffrn_reflns_av_R_equivalents 0.0718
_diffrn_reflns_av_sigmaI/netI 0.0820
_diffrn_reflns_limit_h_max 14
_diffrn_reflns_limit_h_min -14
_diffrn_reflns_limit_k_max 7
_diffrn_reflns_limit_k_min -7
_diffrn_reflns_limit_l_max 41
_diffrn_reflns_limit_l_min -42
_diffrn_reflns_number 23226
_diffrn_reflns_theta_full 27.50
_diffrn_reflns_theta_max 27.50
_diffrn_reflns_theta_min 1.26
_exptl_absorpt_coefficient_mu 0.175
_exptl_absorpt_correction_T_max 0.9742
_exptl_absorpt_correction_T_min 0.9493
_exptl_absorpt_correction_type empirical
_exptl_absorpt_process_details
;
SADABS Sheldrick 1996
;
_exptl_crystal_colour colorless
_exptl_crystal_density_diffrn 1.283
_exptl_crystal_density_method 'not measured'
_exptl_crystal_description prismatic
_exptl_crystal_F_000 888
_exptl_crystal_size_max 0.30
_exptl_crystal_size_mid 0.20
_exptl_crystal_size_min 0.15
_refine_diff_density_max 0.379
_refine_diff_density_min -0.763
_refine_diff_density_rms 0.150
_refine_ls_extinction_method none
_refine_ls_goodness_of_fit_ref 1.083
_refine_ls_hydrogen_treatment mixed
_refine_ls_matrix_type full
_refine_ls_number_parameters 278
_refine_ls_number_reflns 4931
_refine_ls_number_restraints 0
_refine_ls_restrained_S_all 1.083
_refine_ls_R_factor_all 0.0850
_refine_ls_R_factor_gt 0.0508
_refine_ls_shift/su_max 0.000
_refine_ls_shift/su_mean 0.000
_refine_ls_structure_factor_coef Fsqd
_refine_ls_weighting_details 'calc w=1/[\s^2^(Fo^2^)+(0.0714P)^2^+0.1572P] where P=(Fo^2^+2Fc^2^)/3'
_refine_ls_weighting_scheme calc
_refine_ls_wR_factor_gt 0.1292
_refine_ls_wR_factor_ref 0.1523
_reflns_number_gt 3420
_reflns_number_total 4931
_reflns_threshold_expression >2sigma(I)
_cod_data_source_file cg301457v_si_006.cif
_cod_data_source_block 201bkka
_cod_depositor_comments
;
The following automatic conversions were performed:

'_symmetry_cell_setting' value 'Monoclinic' changed to 'monoclinic'
according to /home/saulius/struct/CIF-dictionaries/cif_core.dic
dictionary named 'cif_core.dic' version 2.4.2 from 2011-04-26.

Automatic conversion script
Id: cif_fix_values 1891 2012-01-12 08:04:46Z andrius 
;
_cod_original_sg_symbol_H-M 'P2(1)/c  '
_cod_database_code 4507282

loop_
_symmetry_equiv_pos_as_xyz
'x, y, z'
'-x, y+1/2, -z+1/2'
'-x, -y, -z'
'x, -y-1/2, z-1/2'

loop_
_atom_site_label
_atom_site_type_symbol
_atom_site_fract_x
_atom_site_fract_y
_atom_site_fract_z
_atom_site_U_iso_or_equiv
_atom_site_adp_type
_atom_site_occupancy
_atom_site_symmetry_multiplicity
_atom_site_calc_flag
_atom_site_refinement_flags
S1 S 0.09299(5) 0.32312(9) 0.212124(16) 0.01915(16) Uani 1 1 d .
O2 O 0.10072(13) 0.5175(2) 0.18873(5) 0.0237(4) Uani 1 1 d .
O1 O 0.07827(14) 0.3334(2) 0.25565(4) 0.0251(4) Uani 1 1 d .
O3 O -0.12156(16) -0.0084(3) 0.02321(5) 0.0359(4) Uani 1 1 d .
N1 N -0.02625(16) 0.1853(3) 0.19182(5) 0.0199(4) Uani 1 1 d .
C10 C 0.31895(18) 0.2561(4) 0.18760(6) 0.0184(5) Uani 1 1 d .
H10 H 0.3084 0.3942 0.1748 0.022 Uiso 1 1 calc R
C1 C 0.22671(19) 0.1698(3) 0.20769(6) 0.0182(4) Uani 1 1 d .
C2 C 0.23847(19) -0.0375(3) 0.22658(6) 0.0202(5) Uani 1 1 d .
H2 H 0.1733 -0.0957 0.2402 0.024 Uiso 1 1 calc R
C11 C -0.04458(18) 0.1419(3) 0.14802(6) 0.0186(5) Uani 1 1 d .
C5 C 0.5556(2) -0.1813(4) 0.20349(6) 0.0252(5) Uani 1 1 d .
H5 H 0.5658 -0.3206 0.2158 0.030 Uiso 1 1 calc R
C4 C 0.44350(19) -0.0671(4) 0.20497(6) 0.0193(5) Uani 1 1 d .
C9 C 0.43009(19) 0.1401(4) 0.18594(6) 0.0190(5) Uani 1 1 d .
C16 C -0.08459(19) 0.3054(4) 0.12044(7) 0.0218(5) Uani 1 1 d .
H16 H -0.0952 0.4480 0.1304 0.026 Uiso 1 1 calc R
C3 C 0.34469(19) -0.1525(4) 0.22493(6) 0.0207(5) Uani 1 1 d .
H3 H 0.3527 -0.2919 0.2373 0.025 Uiso 1 1 calc R
C7 C 0.6355(2) 0.1119(4) 0.16570(7) 0.0299(6) Uani 1 1 d .
H7 H 0.7010 0.1711 0.1524 0.036 Uiso 1 1 calc R
C15 C -0.1093(2) 0.2618(4) 0.07823(7) 0.0241(5) Uani 1 1 d .
H15 H -0.1353 0.3750 0.0594 0.029 Uiso 1 1 calc R
C13 C -0.0548(2) -0.1100(4) 0.09158(7) 0.0280(5) Uani 1 1 d .
H13 H -0.0450 -0.2531 0.0817 0.034 Uiso 1 1 calc R
C8 C 0.5285(2) 0.2277(4) 0.16633(7) 0.0248(5) Uani 1 1 d .
H8 H 0.5203 0.3665 0.1536 0.030 Uiso 1 1 calc R
C6 C 0.6495(2) -0.0925(4) 0.18446(7) 0.0292(6) Uani 1 1 d .
H6 H 0.7245 -0.1699 0.1840 0.035 Uiso 1 1 calc R
C20 C 0.4109(2) 0.7460(4) 0.09817(7) 0.0312(6) Uani 1 1 d .
H20 H 0.4432 0.8806 0.1087 0.037 Uiso 1 1 calc R
C18 C 0.4366(2) 0.4132(4) 0.06191(7) 0.0340(6) Uani 1 1 d .
C14 C -0.0960(2) 0.0535(4) 0.06375(6) 0.0258(5) Uani 1 1 d .
C12 C -0.0281(2) -0.0659(4) 0.13335(7) 0.0243(5) Uani 1 1 d .
H12 H 0.0015 -0.1777 0.1520 0.029 Uiso 1 1 calc R
C17 C -0.1521(3) 0.1586(4) -0.00673(7) 0.0388(7) Uani 1 1 d .
H17A H -0.2302 0.2263 -0.0017 0.058 Uiso 1 1 calc R
H17B H -0.1603 0.0961 -0.0347 0.058 Uiso 1 1 calc R
H17C H -0.0866 0.2681 -0.0043 0.058 Uiso 1 1 calc R
C25 C 0.6178(2) 0.6716(5) 0.07445(9) 0.0407(7) Uani 1 1 d .
H25A H 0.6728 0.5702 0.0908 0.061 Uiso 1 1 calc R
H25B H 0.6333 0.8189 0.0850 0.061 Uiso 1 1 calc R
H25C H 0.6334 0.6653 0.0453 0.061 Uiso 1 1 calc R
C21 C 0.2916(2) 0.6918(5) 0.10367(8) 0.0380(7) Uani 1 1 d .
H21 H 0.2430 0.7868 0.1181 0.046 Uiso 1 1 calc R
C19 C 0.4854(2) 0.6107(4) 0.07782(7) 0.0279(5) Uani 1 1 d .
C22 C 0.2433(3) 0.4987(5) 0.08804(8) 0.0460(8) Uani 1 1 d .
H22 H 0.1610 0.4592 0.0916 0.055 Uiso 1 1 calc R
C23 C 0.3162(3) 0.3618(5) 0.06703(8) 0.0432(7) Uani 1 1 d .
H23 H 0.2823 0.2296 0.0559 0.052 Uiso 1 1 calc R
C24 C 0.5163(3) 0.2574(5) 0.04073(9) 0.0509(8) Uani 1 1 d .
H24A H 0.4671 0.1309 0.0309 0.076 Uiso 1 1 calc R
H24B H 0.5859 0.2107 0.0605 0.076 Uiso 1 1 calc R
H24C H 0.5473 0.3297 0.0171 0.076 Uiso 1 1 calc R
H1 H -0.043(3) 0.081(5) 0.2079(9) 0.052(9) Uiso 1 1 d .

loop_
_atom_site_aniso_label
_atom_site_aniso_U_11
_atom_site_aniso_U_22
_atom_site_aniso_U_33
_atom_site_aniso_U_23
_atom_site_aniso_U_13
_atom_site_aniso_U_12
S1 0.0167(3) 0.0221(3) 0.0182(3) -0.0013(2) 0.0002(2) 0.0015(2)
O2 0.0223(8) 0.0182(8) 0.0303(9) 0.0046(6) 0.0013(6) 0.0023(6)
O1 0.0239(8) 0.0329(9) 0.0181(8) -0.0062(7) 0.0005(6) 0.0030(7)
O3 0.0518(11) 0.0367(10) 0.0174(9) 0.0003(7) -0.0036(7) -0.0028(8)
N1 0.0155(9) 0.0278(11) 0.0159(9) 0.0032(8) 0.0000(7) -0.0031(8)
C10 0.0199(11) 0.0213(11) 0.0131(10) 0.0001(8) -0.0017(8) -0.0007(9)
C1 0.0190(11) 0.0209(11) 0.0140(10) -0.0009(8) -0.0008(8) -0.0005(9)
C2 0.0177(11) 0.0239(12) 0.0184(11) 0.0010(9) 0.0002(8) -0.0030(9)
C11 0.0120(10) 0.0271(12) 0.0164(11) 0.0011(9) 0.0004(8) -0.0026(8)
C5 0.0224(12) 0.0325(13) 0.0197(12) -0.0006(10) -0.0017(9) 0.0060(10)
C4 0.0174(10) 0.0265(12) 0.0130(10) -0.0012(9) -0.0031(8) 0.0002(9)
C9 0.0175(10) 0.0266(12) 0.0122(10) -0.0018(9) -0.0013(8) -0.0012(9)
C16 0.0199(11) 0.0236(12) 0.0215(12) 0.0015(9) 0.0008(9) 0.0008(9)
C3 0.0221(11) 0.0221(12) 0.0171(11) 0.0012(9) -0.0014(8) -0.0005(9)
C7 0.0189(12) 0.0474(16) 0.0237(12) 0.0009(11) 0.0044(9) -0.0017(11)
C15 0.0208(11) 0.0283(13) 0.0225(12) 0.0072(10) -0.0012(9) 0.0003(9)
C13 0.0361(14) 0.0236(12) 0.0240(12) 0.0003(10) 0.0026(10) -0.0010(10)
C8 0.0218(12) 0.0329(13) 0.0198(12) 0.0020(10) 0.0023(9) -0.0018(10)
C6 0.0163(11) 0.0460(16) 0.0245(12) -0.0030(11) -0.0007(9) 0.0081(10)
C20 0.0329(14) 0.0375(14) 0.0220(13) 0.0022(11) -0.0024(10) 0.0046(11)
C18 0.0466(16) 0.0333(15) 0.0215(13) 0.0044(11) 0.0015(11) 0.0037(12)
C14 0.0259(12) 0.0346(14) 0.0162(11) 0.0001(10) -0.0008(9) -0.0042(10)
C12 0.0261(12) 0.0243(13) 0.0221(12) 0.0055(9) 0.0003(9) 0.0008(10)
C17 0.0467(16) 0.0511(17) 0.0168(12) 0.0053(11) -0.0049(11) 0.0027(13)
C25 0.0321(14) 0.0466(17) 0.0436(16) 0.0051(13) 0.0054(12) 0.0056(12)
C21 0.0326(14) 0.0578(19) 0.0239(13) 0.0087(12) 0.0038(10) 0.0094(13)
C19 0.0302(13) 0.0327(14) 0.0204(12) 0.0043(10) 0.0014(10) 0.0028(10)
C22 0.0307(14) 0.067(2) 0.0393(16) 0.0198(15) -0.0013(12) -0.0080(14)
C23 0.0525(18) 0.0401(17) 0.0348(15) 0.0061(13) -0.0049(13) -0.0139(14)
C24 0.078(2) 0.0390(17) 0.0360(16) -0.0029(13) 0.0093(15) 0.0104(16)

loop_
_atom_type_symbol
_atom_type_description
_atom_type_scat_dispersion_real
_atom_type_scat_dispersion_imag
_atom_type_scat_source
C C 0.0033 0.0016 'International Tables Vol C Tables 4.2.6.8 and 6.1.1.4'
H H 0.0000 0.0000 'International Tables Vol C Tables 4.2.6.8 and 6.1.1.4'
N N 0.0061 0.0033 'International Tables Vol C Tables 4.2.6.8 and 6.1.1.4'
O O 0.0106 0.0060 'International Tables Vol C Tables 4.2.6.8 and 6.1.1.4'
S S 0.1246 0.1234 'International Tables Vol C Tables 4.2.6.8 and 6.1.1.4'

loop_
_geom_angle_atom_site_label_1
_geom_angle_atom_site_label_2
_geom_angle_atom_site_label_3
_geom_angle
O2 S1 O1 120.26(9)
O2 S1 N1 108.51(10)
O1 S1 N1 104.20(9)
O2 S1 C1 107.97(10)
O1 S1 C1 106.91(9)
N1 S1 C1 108.53(10)
C14 O3 C17 117.21(19)
C11 N1 S1 120.73(14)
C11 N1 H1 116(2)
S1 N1 H1 111.3(19)
C1 C10 C9 120.1(2)
C1 C10 H10 119.9
C9 C10 H10 119.9
C10 C1 C2 121.45(19)
C10 C1 S1 119.48(16)
C2 C1 S1 119.01(16)
C3 C2 C1 119.15(19)
C3 C2 H2 120.4
C1 C2 H2 120.4
C16 C11 C12 119.7(2)
C16 C11 N1 119.99(19)
C12 C11 N1 120.19(19)
C6 C5 C4 120.6(2)
C6 C5 H5 119.7
C4 C5 H5 119.7
C5 C4 C9 118.6(2)
C5 C4 C3 122.3(2)
C9 C4 C3 119.07(19)
C10 C9 C8 121.4(2)
C10 C9 C4 119.04(19)
C8 C9 C4 119.57(19)
C11 C16 C15 120.4(2)
C11 C16 H16 119.8
C15 C16 H16 119.8
C2 C3 C4 121.1(2)
C2 C3 H3 119.4
C4 C3 H3 119.4
C8 C7 C6 120.9(2)
C8 C7 H7 119.6
C6 C7 H7 119.6
C14 C15 C16 119.9(2)
C14 C15 H15 120.1
C16 C15 H15 120.1
C12 C13 C14 120.6(2)
C12 C13 H13 119.7
C14 C13 H13 119.7
C7 C8 C9 119.9(2)
C7 C8 H8 120.1
C9 C8 H8 120.1
C5 C6 C7 120.4(2)
C5 C6 H6 119.8
C7 C6 H6 119.8
C21 C20 C19 122.1(3)
C21 C20 H20 118.9
C19 C20 H20 118.9
C23 C18 C19 118.8(2)
C23 C18 C24 120.9(3)
C19 C18 C24 120.3(2)
O3 C14 C15 124.7(2)
O3 C14 C13 115.8(2)
C15 C14 C13 119.5(2)
C13 C12 C11 119.9(2)
C13 C12 H12 120.1
C11 C12 H12 120.1
O3 C17 H17A 109.5
O3 C17 H17B 109.5
H17A C17 H17B 109.5
O3 C17 H17C 109.5
H17A C17 H17C 109.5
H17B C17 H17C 109.5
C19 C25 H25A 109.5
C19 C25 H25B 109.5
H25A C25 H25B 109.5
C19 C25 H25C 109.5
H25A C25 H25C 109.5
H25B C25 H25C 109.5
C20 C21 C22 119.4(3)
C20 C21 H21 120.3
C22 C21 H21 120.3
C20 C19 C18 118.7(2)
C20 C19 C25 120.2(2)
C18 C19 C25 121.0(2)
C21 C22 C23 119.3(3)
C21 C22 H22 120.3
C23 C22 H22 120.3
C18 C23 C22 121.7(3)
C18 C23 H23 119.1
C22 C23 H23 119.1
C18 C24 H24A 109.5
C18 C24 H24B 109.5
H24A C24 H24B 109.5
C18 C24 H24C 109.5
H24A C24 H24C 109.5
H24B C24 H24C 109.5

loop_
_geom_bond_atom_site_label_1
_geom_bond_atom_site_label_2
_geom_bond_distance
S1 O2 1.4275(16)
S1 O1 1.4405(16)
S1 N1 1.6295(18)
S1 C1 1.760(2)
O3 C14 1.367(3)
O3 C17 1.430(3)
N1 C11 1.437(3)
N1 H1 0.86(3)
C10 C1 1.369(3)
C10 C9 1.415(3)
C10 H10 0.9500
C1 C2 1.419(3)
C2 C3 1.366(3)
C2 H2 0.9500
C11 C16 1.386(3)
C11 C12 1.387(3)
C5 C6 1.370(3)
C5 C4 1.418(3)
C5 H5 0.9500
C4 C9 1.421(3)
C4 C3 1.422(3)
C9 C8 1.417(3)
C16 C15 1.391(3)
C16 H16 0.9500
C3 H3 0.9500
C7 C8 1.372(3)
C7 C6 1.402(3)
C7 H7 0.9500
C15 C14 1.383(3)
C15 H15 0.9500
C13 C12 1.379(3)
C13 C14 1.394(3)
C13 H13 0.9500
C8 H8 0.9500
C6 H6 0.9500
C20 C21 1.376(3)
C20 C19 1.386(3)
C20 H20 0.9500
C18 C23 1.381(4)
C18 C19 1.405(3)
C18 C24 1.513(4)
C12 H12 0.9500
C17 H17A 0.9800
C17 H17B 0.9800
C17 H17C 0.9800
C25 C19 1.509(3)
C25 H25A 0.9800
C25 H25B 0.9800
C25 H25C 0.9800
C21 C22 1.377(4)
C21 H21 0.9500
C22 C23 1.392(4)
C22 H22 0.9500
C23 H23 0.9500
C24 H24A 0.9800
C24 H24B 0.9800
C24 H24C 0.9800

loop_
_cod_related_entry_id
_cod_related_entry_database
_cod_related_entry_code
1 ChemSpider 30652504
